data_1535630
loop_
_publ_author_name
'Huang, F.Q.'
'Deng, B.'
'Ibers, J.A.'

_publ_section_title
;
 Syntheses and structures of six compounds in the A2 Li M S4 (A = K, Rb,
 Cs; M = V, Nb, Ta) family
;
_journal_name_full 'Journal of Solid State Chemistry'
_journal_page_first 194
_journal_page_last 199
_journal_volume 178
_journal_year 2005
_chemical_formula_sum 'K2 Li S4 V'
_chemical_name_systematic 'K2 Li V S4'
_space_group_IT_number 15
_symmetry_space_group_name_Hall '-C 2yc'
_symmetry_space_group_name_H-M 'C 1 2/c 1'
_cell_angle_alpha 90
_cell_angle_beta 94.7478
_cell_angle_gamma 90
_cell_formula_units_Z 8
_cell_length_a 10.4788
_cell_length_b 8.425
_cell_length_c 17.9897
_cell_volume 1582.751
_citation_journal_id_ASTM JSSCBI
_cod_data_source_file Huang_JSSCBI_2005_1683.cif
_cod_data_source_block K2Li1S4V1
_cod_original_formula_sum 'K2 Li1 S4 V1'
_cod_database_code 1535630

loop_
_symmetry_equiv_pos_as_xyz
x,y,z
-x,y,-z+1/2
-x,-y,-z
x,-y,z-1/2
x+1/2,y+1/2,z
-x+1/2,y+1/2,-z+1/2
-x+1/2,-y+1/2,-z
x+1/2,-y+1/2,z-1/2

loop_
_atom_site_label
_atom_site_type_symbol
_atom_site_fract_x
_atom_site_fract_y
_atom_site_fract_z
_atom_site_occupancy
_atom_site_U_iso_or_equiv
S3 S-2 0.26447 0.33166 0.41133 1 0.0
S2 S-2 0.19478 0.0194 0.25737 1 0.0
K3 K+1 0 0.31953 0.25 1 0.0
Li1 Li+1 0.3551 0.2419 0.284 1 0.0
K1 K+1 0.36998 0.47465 0.07276 1 0.0
S1 S-2 0.11684 0.2193 0.08643 1 0.0
S4 S-2 0.43817 0.14701 0.15235 1 0.0
V1 V+5 0.24501 0.05497 0.14467 1 0.0
K2 K+1 0.5169 0.0178 0.0038 0.5 0.0
